data_4340132
loop_
_publ_author_name
'Sen, Susan'
'Neogi, Subhadip'
'Aijaz, Arshad'
'Xu, Qiang'
'Bharadwaj, Parimal K.'

_publ_section_title
;
 Construction of non-interpenetrated charged metal-organic frameworks with
 doubly pillared layers: pore modification and selective gas adsorption.
;
_journal_issue 14
_journal_name_full 'Inorganic chemistry'
_journal_page_first 7591
_journal_page_last 7598
_journal_paper_doi 10.1021/ic500900n
_journal_volume 53
_journal_year 2014
_chemical_formula_moiety 'C43 H29 N6 O8 Zn2'
_chemical_formula_sum 'C43 H29 N6 O8 Zn2'
_chemical_formula_weight 888.46
_chemical_name_systematic
; 
 ? 
;
_space_group_IT_number 11
_symmetry_space_group_name_Hall '-P 2yb'
_symmetry_space_group_name_H-M 'P 1 21/m 1'
_atom_sites_solution_hydrogens geom
_atom_sites_solution_primary direct
_atom_sites_solution_secondary difmap
_audit_creation_method SHELXL-97
_cell_angle_alpha 90.000(5)
_cell_angle_beta 96.667(5)
_cell_angle_gamma 90.000(5)
_cell_formula_units_Z 4
_cell_length_a 13.591(5)
_cell_length_b 29.082(5)
_cell_length_c 19.884(5)
_cell_measurement_temperature 100(2)
_cell_measurement_theta_max 28.6
_cell_measurement_theta_min 2.2
_cell_volume 7806(4)
_computing_cell_refinement 'SAINT 6.45 ( Bruker, 2003)'
_computing_data_collection 'SMART 5.628 (Bruker, 2003'
_computing_data_reduction 'SAINT 6.45 ( Bruker, 2003)'
_computing_molecular_graphics 'Diamond 2.1e'
_computing_structure_refinement 'SHELXL-97 (Sheldrick, 1997)'
_computing_structure_solution 'SHELXS-97 (Sheldrick, 1990)'
_diffrn_ambient_temperature 100(2)
_diffrn_measured_fraction_theta_full 0.997
_diffrn_measured_fraction_theta_max 0.997
_diffrn_measurement_device_type 'Bruker SMART APEX'
_diffrn_measurement_method /w-scans
_diffrn_radiation_monochromator graphite
_diffrn_radiation_source 'fine-focus sealed tube'
_diffrn_radiation_type MoK\a
_diffrn_radiation_wavelength 0.71069
_diffrn_reflns_av_R_equivalents 0.0583
_diffrn_reflns_av_sigmaI/netI 0.0694
_diffrn_reflns_limit_h_max 17
_diffrn_reflns_limit_h_min -18
_diffrn_reflns_limit_k_max 38
_diffrn_reflns_limit_k_min -38
_diffrn_reflns_limit_l_max 19
_diffrn_reflns_limit_l_min -26
_diffrn_reflns_number 67843
_diffrn_reflns_theta_full 28.34
_diffrn_reflns_theta_max 28.34
_diffrn_reflns_theta_min 2.05
_exptl_absorpt_coefficient_mu 0.646
_exptl_absorpt_correction_T_max 0.8981
_exptl_absorpt_correction_T_min 0.8762
_exptl_absorpt_correction_type empirical
_exptl_absorpt_process_details 'SADABAS 2.10 (Bruker 2003)'
_exptl_crystal_colour colorless
_exptl_crystal_density_diffrn 0.756
_exptl_crystal_density_method 'not measured'
_exptl_crystal_description plate
_exptl_crystal_F_000 1812
_exptl_crystal_size_max 0.21
_exptl_crystal_size_mid 0.18
_exptl_crystal_size_min 0.17
_platon_squeeze_details ' ?'
_refine_diff_density_max 1.145
_refine_diff_density_min -0.532
_refine_diff_density_rms 0.072
_refine_ls_extinction_method none
_refine_ls_goodness_of_fit_ref 0.888
_refine_ls_hydrogen_treatment constr
_refine_ls_matrix_type full
_refine_ls_number_parameters 535
_refine_ls_number_reflns 19803
_refine_ls_number_restraints 0
_refine_ls_restrained_S_all 0.888
_refine_ls_R_factor_all 0.0749
_refine_ls_R_factor_gt 0.0489
_refine_ls_shift/su_max 0.006
_refine_ls_shift/su_mean 0.000
_refine_ls_structure_factor_coef Fsqd
_refine_ls_weighting_details 'calc w=1/[\s^2^(Fo^2^)+(0.0622P)^2^+2.7405P] where P=(Fo^2^+2Fc^2^)/3'
_refine_ls_weighting_scheme calc
_refine_ls_wR_factor_gt 0.1124
_refine_ls_wR_factor_ref 0.1183
_reflns_number_gt 13013
_reflns_number_total 19803
_reflns_threshold_expression >2sigma(I)
_cod_data_source_file ic500900n_si_002.cif
_cod_data_source_block Compound2
_cod_depositor_comments 'Adding full bibliography for 4340131--4340133.cif.'
_cod_original_sg_symbol_H-M P21/m
_cod_database_code 4340132

loop_
_symmetry_equiv_pos_as_xyz
'x, y, z'
'-x, y+1/2, -z'
'-x, -y, -z'
'x, -y-1/2, z'

loop_
_atom_site_label
_atom_site_type_symbol
_atom_site_fract_x
_atom_site_fract_y
_atom_site_fract_z
_atom_site_U_iso_or_equiv
_atom_site_adp_type
_atom_site_occupancy
_atom_site_symmetry_multiplicity
_atom_site_calc_flag
_atom_site_refinement_flags
Zn1 Zn 0.492792(18) 0.947925(8) 0.825650(11) 0.01966(7) Uani 1 1 d .
Zn2 Zn 0.545006(18) 1.035097(8) 0.675391(11) 0.01989(7) Uani 1 1 d .
O8 O 0.55947(12) 1.10392(5) 0.62073(7) 0.0274(3) Uani 1 1 d .
O7 O 0.52823(11) 1.03807(5) 0.56824(7) 0.0242(3) Uani 1 1 d .
C11 C 0.40404(16) 0.83314(7) 0.56590(10) 0.0225(5) Uani 1 1 d .
O1 O 0.57034(11) 1.06827(5) 0.76438(7) 0.0267(3) Uani 1 1 d .
O4 O 0.45436(16) 0.87516(6) 0.88990(8) 0.0505(5) Uani 1 1 d .
C13 C 0.46361(15) 0.90166(7) 0.62155(9) 0.0201(4) Uani 1 1 d .
N6 N 0.61175(16) 1.21309(6) 0.89852(9) 0.0317(5) Uani 1 1 d .
O5 O 0.47096(11) 0.90963(5) 0.73994(6) 0.0241(3) Uani 1 1 d .
C6 C 0.55412(16) 1.09007(7) 0.87590(10) 0.0227(5) Uani 1 1 d .
C45 C 0.54517(15) 1.08058(7) 0.56714(10) 0.0214(4) Uani 1 1 d .
N1 N 0.33607(15) 0.95626(6) 0.81927(9) 0.0297(4) Uani 1 1 d .
O2 O 0.50439(12) 1.01755(5) 0.83075(8) 0.0331(4) Uani 1 1 d .
N4 N 0.70161(13) 1.02675(6) 0.67865(9) 0.0236(4) Uani 1 1 d .
N5 N 0.37086(15) 0.78702(6) 0.57190(9) 0.0275(4) Uani 1 1 d .
C15 C 0.44845(16) 0.89671(7) 0.49986(10) 0.0209(4) Uani 1 1 d .
C7 C 0.53563(15) 1.07748(7) 0.94072(10) 0.0216(4) Uani 1 1 d .
H7 H 0.5164 1.0469 0.9498 0.026 Uiso 1 1 calc R
O6 O 0.53560(11) 0.96557(5) 0.68297(7) 0.0253(3) Uani 1 1 d .
C12 C 0.42799(16) 0.85791(7) 0.62541(10) 0.0241(5) Uani 1 1 d .
H12 H 0.4197 0.8446 0.6680 0.029 Uiso 1 1 calc R
C4 C 0.58757(19) 1.16685(7) 0.91344(11) 0.0308(5) Uani 1 1 d .
C5 C 0.57889(17) 1.13435(7) 0.86128(10) 0.0259(5) Uani 1 1 d .
H5 H 0.5899 1.1428 0.8166 0.031 Uiso 1 1 calc R
N3 N 0.38870(15) 1.04239(6) 0.67576(9) 0.0288(4) Uani 1 1 d .
C17 C 0.49230(15) 0.92794(7) 0.68576(9) 0.0189(4) Uani 1 1 d .
N2 N 0.64970(13) 0.93967(7) 0.82951(9) 0.0279(4) Uani 1 1 d .
C16 C 0.41399(17) 0.85197(7) 0.50265(10) 0.0241(5) Uani 1 1 d .
H16 H 0.3976 0.8346 0.4625 0.029 Uiso 1 1 calc R
C1 C 0.47216(18) 0.90369(9) 0.93742(11) 0.0335(6) Uani 1 1 d .
O3 O 0.50126(12) 0.94389(6) 0.92891(7) 0.0362(4) Uani 1 1 d .
C14 C 0.47403(15) 0.92199(7) 0.55893(9) 0.0181(4) Uani 1 1 d .
H14 H 0.4982 0.9525 0.5567 0.022 Uiso 1 1 calc R
C21 C 0.18497(18) 1.04625(9) 0.68549(13) 0.0369(6) Uani 1 1 d .
C2 C 0.54554(18) 1.11018(8) 0.99227(10) 0.0288(5) Uani 1 1 d .
C22 C 0.25127(19) 1.07977(9) 0.71401(14) 0.0424(6) Uani 1 1 d .
H22 H 0.2271 1.1052 0.7372 0.051 Uiso 1 1 calc R
C20 C 0.22699(19) 1.01126(10) 0.65045(14) 0.0466(7) Uani 1 1 d .
H20 H 0.1863 0.9875 0.6294 0.056 Uiso 1 1 calc R
C3 C 0.57167(19) 1.15504(8) 0.97889(11) 0.0328(6) Uani 1 1 d .
H3 H 0.5786 1.1774 1.0140 0.039 Uiso 1 1 calc R
C40 C 0.27324(17) 0.92550(9) 0.78748(12) 0.0365(6) Uani 1 1 d .
H40 H 0.2992 0.9019 0.7615 0.044 Uiso 1 1 calc R
C29 C 0.86239(18) 1.05891(9) 0.70422(13) 0.0397(6) Uani 1 1 d .
H29 H 0.9020 1.0840 0.7221 0.048 Uiso 1 1 calc R
C38 C 0.1967(2) 0.99247(10) 0.85991(15) 0.0490(7) Uani 1 1 d .
H38 H 0.1724 1.0167 0.8854 0.059 Uiso 1 1 calc R
C10 C 0.4138(3) 0.7500 0.54972(15) 0.0271(7) Uani 1 2 d S
H10 H 0.4667 0.7500 0.5224 0.033 Uiso 1 2 calc SR
C39 C 0.29550(19) 0.98926(9) 0.85465(14) 0.0413(6) Uani 1 1 d .
H39 H 0.3382 1.0116 0.8773 0.050 Uiso 1 1 calc R
C35 C 0.9603(2) 0.93291(11) 0.81468(14) 0.0496(7) Uani 1 1 d .
H35 H 0.9825 0.9069 0.7917 0.060 Uiso 1 1 calc R
C32 C 0.85302(19) 0.93520(10) 0.82264(13) 0.0420(6) Uani 1 1 d .
C8 C 0.54272(15) 1.05539(7) 0.81960(10) 0.0220(4) Uani 1 1 d .
C26 C 0.90677(18) 1.02061(9) 0.67849(13) 0.0349(6) Uani 1 1 d .
C9 C 0.6769(2) 1.22707(8) 0.85392(12) 0.0432(7) Uani 1 1 d .
H9 H 0.7145 1.2077 0.8282 0.052 Uiso 1 1 calc R
C37 C 0.13159(19) 0.96046(10) 0.82824(14) 0.0412(6) Uani 1 1 d .
C27 C 0.74348(19) 0.98984(9) 0.65484(14) 0.0413(6) Uani 1 1 d .
H27 H 0.7019 0.9654 0.6373 0.050 Uiso 1 1 calc R
C47 C 0.84397(19) 0.98529(10) 0.65436(15) 0.0472(7) Uani 1 1 d .
H47 H 0.8704 0.9579 0.6375 0.057 Uiso 1 1 calc R
C24 C 1.07933(19) 1.04914(10) 0.69221(13) 0.0407(6) Uani 1 1 d .
H24 H 1.0561 1.0766 0.7108 0.049 Uiso 1 1 calc R
C30 C 0.71139(19) 0.96912(10) 0.86310(13) 0.0428(7) Uani 1 1 d .
H30 H 0.6848 0.9918 0.8903 0.051 Uiso 1 1 calc R
C31 C 0.8124(2) 0.96846(10) 0.86056(15) 0.0489(7) Uani 1 1 d .
H31 H 0.8537 0.9907 0.8847 0.059 Uiso 1 1 calc R
C33 C 0.7901(2) 0.90386(10) 0.78968(14) 0.0454(7) Uani 1 1 d .
H33 H 0.8153 0.8798 0.7643 0.055 Uiso 1 1 calc R
C36 C 0.0260(2) 0.96322(11) 0.83642(15) 0.0490(7) Uani 1 1 d .
H36 H 0.0042 0.9893 0.8594 0.059 Uiso 1 1 calc R
C23 C 0.34765(18) 1.07626(8) 0.70885(13) 0.0352(6) Uani 1 1 d .
H23 H 0.3902 1.0993 0.7300 0.042 Uiso 1 1 calc R
C41 C 0.17282(19) 0.92680(10) 0.79104(13) 0.0458(7) Uani 1 1 d .
H41 H 0.1312 0.9043 0.7677 0.055 Uiso 1 1 calc R
C28 C 0.76293(18) 1.06042(9) 0.70369(12) 0.0364(6) Uani 1 1 d .
H28 H 0.7347 1.0868 0.7221 0.044 Uiso 1 1 calc R
C34 C 0.69057(18) 0.90730(9) 0.79343(12) 0.0372(6) Uani 1 1 d .
H34 H 0.6480 0.8856 0.7692 0.045 Uiso 1 1 calc R
C25 C 1.01326(18) 1.01671(10) 0.67461(14) 0.0422(6) Uani 1 1 d .
H25 H 1.0368 0.9886 0.6581 0.051 Uiso 1 1 calc R
C19 C 0.32677(18) 1.01103(10) 0.64632(13) 0.0409(6) Uani 1 1 d .
H19 H 0.3532 0.9872 0.6211 0.049 Uiso 1 1 calc R
C101 C 0.3016(2) 0.77289(9) 0.61332(16) 0.0578(9) Uani 1 1 d .
H101 H 0.2614 0.7923 0.6373 0.069 Uiso 1 1 calc R
C103 C 0.5735(3) 1.2500 0.92474(15) 0.0311(8) Uani 1 2 d S
H103 H 0.5268 1.2500 0.9568 0.037 Uiso 1 2 calc SR

loop_
_atom_site_aniso_label
_atom_site_aniso_U_11
_atom_site_aniso_U_22
_atom_site_aniso_U_33
_atom_site_aniso_U_23
_atom_site_aniso_U_13
_atom_site_aniso_U_12
Zn1 0.02398(14) 0.02423(13) 0.01098(11) -0.00079(9) 0.00290(9) -0.00553(10)
Zn2 0.02420(14) 0.02405(13) 0.01171(11) 0.00114(9) 0.00326(9) -0.00537(10)
O8 0.0404(10) 0.0283(8) 0.0136(7) -0.0034(6) 0.0037(6) -0.0003(7)
O7 0.0339(9) 0.0212(8) 0.0174(7) 0.0026(6) 0.0031(6) -0.0042(6)
C11 0.0300(13) 0.0141(10) 0.0245(11) 0.0013(8) 0.0076(9) 0.0001(8)
O1 0.0329(9) 0.0308(9) 0.0176(7) -0.0018(6) 0.0079(6) -0.0088(7)
O4 0.0859(15) 0.0507(12) 0.0166(8) 0.0030(8) 0.0129(9) 0.0216(10)
C13 0.0250(12) 0.0224(11) 0.0129(9) 0.0017(8) 0.0020(8) 0.0013(9)
N6 0.0558(14) 0.0196(10) 0.0208(9) 0.0000(7) 0.0090(9) -0.0004(9)
O5 0.0281(9) 0.0311(8) 0.0138(7) -0.0010(6) 0.0049(6) -0.0080(7)
C6 0.0264(12) 0.0247(11) 0.0179(10) 0.0020(8) 0.0062(8) 0.0016(9)
C45 0.0214(11) 0.0280(12) 0.0155(9) 0.0037(8) 0.0048(8) 0.0032(9)
N1 0.0368(12) 0.0272(11) 0.0255(10) -0.0016(8) 0.0057(8) -0.0038(8)
O2 0.0461(11) 0.0215(8) 0.0338(9) 0.0001(7) 0.0139(8) -0.0102(7)
N4 0.0193(10) 0.0290(10) 0.0227(9) -0.0013(7) 0.0037(7) -0.0043(8)
N5 0.0412(12) 0.0171(9) 0.0268(10) -0.0014(7) 0.0153(8) -0.0024(8)
C15 0.0274(12) 0.0187(11) 0.0168(10) 0.0027(8) 0.0034(8) 0.0013(9)
C7 0.0232(12) 0.0227(11) 0.0197(10) 0.0055(8) 0.0060(8) 0.0019(9)
O6 0.0336(9) 0.0217(8) 0.0202(7) -0.0001(6) 0.0007(6) -0.0068(7)
C12 0.0334(13) 0.0210(11) 0.0188(10) 0.0051(8) 0.0071(9) 0.0050(9)
C4 0.0547(17) 0.0180(11) 0.0207(11) 0.0024(8) 0.0089(10) 0.0007(10)
C5 0.0423(14) 0.0230(11) 0.0139(10) 0.0043(8) 0.0094(9) 0.0024(10)
N3 0.0364(12) 0.0275(11) 0.0233(9) 0.0021(8) 0.0069(8) -0.0034(8)
C17 0.0202(11) 0.0227(11) 0.0139(9) 0.0020(8) 0.0026(8) 0.0013(8)
N2 0.0217(10) 0.0410(12) 0.0207(9) 0.0029(8) 0.0008(7) -0.0043(8)
C16 0.0364(13) 0.0167(11) 0.0198(10) -0.0040(8) 0.0055(9) 0.0002(9)
C1 0.0363(15) 0.0470(16) 0.0184(11) 0.0090(10) 0.0083(10) 0.0154(12)
O3 0.0367(10) 0.0545(12) 0.0183(8) 0.0149(7) 0.0069(7) -0.0058(8)
C14 0.0223(11) 0.0164(10) 0.0156(9) 0.0003(7) 0.0021(8) -0.0012(8)
C21 0.0265(14) 0.0435(16) 0.0413(14) -0.0029(11) 0.0073(11) 0.0015(11)
C2 0.0411(14) 0.0284(12) 0.0190(10) 0.0087(9) 0.0119(9) 0.0066(10)
C22 0.0300(15) 0.0384(15) 0.0585(17) -0.0154(13) 0.0039(12) 0.0042(11)
C20 0.0247(14) 0.0554(18) 0.0590(18) -0.0209(14) 0.0026(12) -0.0050(12)
C3 0.0537(17) 0.0289(13) 0.0169(11) 0.0001(9) 0.0084(10) 0.0080(11)
C40 0.0206(13) 0.0537(16) 0.0355(13) -0.0131(11) 0.0037(10) -0.0067(11)
C29 0.0230(14) 0.0501(17) 0.0456(15) -0.0129(12) 0.0022(11) -0.0083(11)
C38 0.0348(16) 0.0500(18) 0.0653(19) -0.0143(14) 0.0185(14) 0.0017(13)
C10 0.045(2) 0.0157(15) 0.0223(15) 0.000 0.0130(14) 0.000
C39 0.0285(14) 0.0379(15) 0.0581(17) -0.0127(12) 0.0078(12) 0.0021(11)
C35 0.0418(17) 0.0570(19) 0.0498(17) -0.0038(14) 0.0043(13) 0.0026(14)
C32 0.0303(15) 0.0579(18) 0.0394(15) 0.0030(12) 0.0105(11) 0.0003(12)
C8 0.0171(11) 0.0260(12) 0.0233(10) 0.0006(9) 0.0044(8) -0.0018(9)
C26 0.0243(13) 0.0408(15) 0.0404(14) 0.0010(11) 0.0063(10) -0.0016(11)
C9 0.070(2) 0.0279(13) 0.0355(14) -0.0027(10) 0.0243(13) 0.0005(12)
C37 0.0267(14) 0.0520(17) 0.0447(15) 0.0022(12) 0.0025(11) 0.0027(12)
C27 0.0279(14) 0.0380(15) 0.0600(17) -0.0139(12) 0.0141(12) -0.0107(11)
C47 0.0313(15) 0.0393(15) 0.073(2) -0.0109(14) 0.0130(13) 0.0026(12)
C24 0.0266(14) 0.0516(17) 0.0450(15) -0.0045(12) 0.0085(11) 0.0020(12)
C30 0.0301(15) 0.0557(18) 0.0415(15) -0.0133(13) -0.0010(11) -0.0068(12)
C31 0.0313(16) 0.0551(18) 0.0577(18) -0.0150(14) -0.0051(13) -0.0116(13)
C33 0.0339(16) 0.0546(18) 0.0480(16) -0.0073(13) 0.0060(12) -0.0002(13)
C36 0.0405(17) 0.0527(18) 0.0555(18) 0.0031(14) 0.0123(14) 0.0020(14)
C23 0.0269(14) 0.0280(13) 0.0502(15) -0.0030(11) 0.0025(11) -0.0010(10)
C41 0.0278(15) 0.0634(19) 0.0446(16) -0.0096(14) -0.0026(12) -0.0151(13)
C28 0.0272(14) 0.0438(15) 0.0377(14) -0.0115(11) 0.0013(10) -0.0033(11)
C34 0.0286(14) 0.0495(16) 0.0339(13) -0.0059(11) 0.0050(10) 0.0021(11)
C25 0.0253(14) 0.0459(16) 0.0561(17) 0.0001(13) 0.0078(12) 0.0011(12)
C19 0.0242(14) 0.0531(17) 0.0456(15) -0.0214(13) 0.0045(11) 0.0012(12)
C101 0.080(2) 0.0266(14) 0.077(2) -0.0026(14) 0.0520(18) 0.0056(14)
C103 0.054(2) 0.0208(16) 0.0195(15) 0.000 0.0090(14) 0.000

loop_
_atom_type_symbol
_atom_type_description
_atom_type_scat_dispersion_real
_atom_type_scat_dispersion_imag
_atom_type_scat_source
C C 0.0033 0.0016 'International Tables Vol C Tables 4.2.6.8 and 6.1.1.4'
H H 0.0000 0.0000 'International Tables Vol C Tables 4.2.6.8 and 6.1.1.4'
N N 0.0061 0.0033 'International Tables Vol C Tables 4.2.6.8 and 6.1.1.4'
O O 0.0106 0.0060 'International Tables Vol C Tables 4.2.6.8 and 6.1.1.4'
Zn Zn 0.2839 1.4301 'International Tables Vol C Tables 4.2.6.8 and 6.1.1.4'

loop_
_geom_angle_atom_site_label_1
_geom_angle_atom_site_label_2
_geom_angle_atom_site_label_3
_geom_angle
_geom_angle_site_symmetry_1
_geom_angle_site_symmetry_3
O5 Zn1 O2 126.28(6) . .
O5 Zn1 O3 142.85(7) . .
O2 Zn1 O3 90.69(7) . .
O5 Zn1 N1 87.98(6) . .
O2 Zn1 N1 87.76(7) . .
O3 Zn1 N1 90.32(7) . .
O5 Zn1 N2 90.95(7) . .
O2 Zn1 N2 92.22(7) . .
O3 Zn1 N2 91.02(7) . .
N1 Zn1 N2 178.65(7) . .
O1 Zn2 O6 114.71(6) . .
O1 Zn2 O7 148.60(6) . .
O6 Zn2 O7 96.59(5) . .
O1 Zn2 N3 91.04(7) . .
O6 Zn2 N3 91.57(7) . .
O7 Zn2 N3 90.48(6) . .
O1 Zn2 N4 87.68(6) . .
O6 Zn2 N4 87.46(7) . .
O7 Zn2 N4 91.47(6) . .
N3 Zn2 N4 177.91(7) . .
O1 Zn2 O8 89.03(6) . .
O6 Zn2 O8 155.71(5) . .
O7 Zn2 O8 59.57(5) . .
N3 Zn2 O8 93.14(6) . .
N4 Zn2 O8 88.49(6) . .
O1 Zn2 C45 118.80(7) . .
O6 Zn2 C45 126.17(6) . .
O7 Zn2 C45 29.81(6) . .
N3 Zn2 C45 92.87(7) . .
N4 Zn2 C45 89.19(7) . .
O8 Zn2 C45 29.78(6) . .
C45 O8 Zn2 85.27(12) . .
C45 O7 Zn2 93.38(12) . .
C12 C11 C16 121.80(19) . .
C12 C11 N5 117.48(18) . .
C16 C11 N5 120.71(18) . .
C8 O1 Zn2 125.99(14) . .
C12 C13 C14 121.06(18) . .
C12 C13 C17 119.03(18) . .
C14 C13 C17 119.91(18) . .
C103 N6 C9 108.8(2) . .
C103 N6 C4 124.9(2) . .
C9 N6 C4 126.2(2) . .
C17 O5 Zn1 117.31(13) . .
C5 C6 C7 121.27(19) . .
C5 C6 C8 118.67(18) . .
C7 C6 C8 120.01(19) . .
O7 C45 O8 121.70(18) . .
O7 C45 C15 118.55(18) . 3_676
O8 C45 C15 119.72(19) . 3_676
O7 C45 Zn2 56.81(10) . .
O8 C45 Zn2 64.95(11) . .
C15 C45 Zn2 173.72(15) 3_676 .
C40 N1 C39 116.4(2) . .
C40 N1 Zn1 121.90(16) . .
C39 N1 Zn1 121.13(16) . .
C8 O2 Zn1 154.27(15) . .
C27 N4 C28 116.6(2) . .
C27 N4 Zn2 123.22(15) . .
C28 N4 Zn2 120.10(16) . .
C10 N5 C101 108.3(2) . .
C10 N5 C11 125.6(2) . .
C101 N5 C11 124.99(19) . .
C16 C15 C14 120.88(18) . .
C16 C15 C45 120.26(18) . 3_676
C14 C15 C45 118.81(18) . 3_676
C6 C7 C2 119.3(2) . .
C17 O6 Zn2 155.57(15) . .
C13 C12 C11 118.93(19) . .
C3 C4 C5 121.3(2) . .
C3 C4 N6 119.6(2) . .
C5 C4 N6 119.04(19) . .
C6 C5 C4 118.65(19) . .
C19 N3 C23 116.2(2) . .
C19 N3 Zn2 120.62(16) . .
C23 N3 Zn2 123.03(16) . .
O6 C17 O5 124.28(18) . .
O6 C17 C13 119.12(17) . .
O5 C17 C13 116.60(18) . .
C30 N2 C34 116.5(2) . .
C30 N2 Zn1 121.07(17) . .
C34 N2 Zn1 122.17(16) . .
C15 C16 C11 118.29(19) . .
O3 C1 O4 123.4(2) . .
O3 C1 C2 117.7(2) . 3_677
O4 C1 C2 118.9(2) . 3_677
C1 O3 Zn1 101.97(14) . .
C15 C14 C13 119.03(18) . .
C20 C21 C22 115.4(2) . .
C20 C21 C24 123.6(2) . 1_455
C22 C21 C24 121.0(2) . 1_455
C3 C2 C7 120.42(19) . .
C3 C2 C1 120.3(2) . 3_677
C7 C2 C1 119.3(2) . 3_677
C23 C22 C21 120.5(2) . .
C19 C20 C21 120.0(2) . .
C2 C3 C4 119.0(2) . .
N1 C40 C41 122.6(2) . .
C28 C29 C26 119.9(2) . .
C39 C38 C37 120.2(3) . .
N5 C10 N5 108.8(3) 4_575 .
N1 C39 C38 123.8(2) . .
C36 C35 C32 125.6(3) 1_655 .
C33 C32 C31 117.5(2) . .
C33 C32 C35 119.1(3) . .
C31 C32 C35 123.3(3) . .
O2 C8 O1 126.2(2) . .
O2 C8 C6 117.96(18) . .
O1 C8 C6 115.81(18) . .
C47 C26 C29 116.4(2) . .
C47 C26 C25 119.9(2) . .
C29 C26 C25 123.7(2) . .
C9 C9 N6 107.08(13) 4_585 .
C41 C37 C38 116.2(2) . .
C41 C37 C36 124.1(3) . .
C38 C37 C36 119.7(3) . .
N4 C27 C47 123.2(2) . .
C27 C47 C26 120.0(2) . .
C25 C24 C21 125.5(3) . 1_655
N2 C30 C31 123.2(3) . .
C30 C31 C32 119.5(2) . .
C32 C33 C34 119.6(3) . .
C35 C36 C37 125.0(3) 1_455 .
C22 C23 N3 124.3(2) . .
C40 C41 C37 120.8(2) . .
N4 C28 C29 123.8(2) . .
N2 C34 C33 123.6(2) . .
C24 C25 C26 125.2(3) . .
N3 C19 C20 123.5(2) . .
C101 C101 N5 107.28(13) 4_575 .
N6 C103 N6 108.1(3) . 4_585

loop_
_geom_bond_atom_site_label_1
_geom_bond_atom_site_label_2
_geom_bond_distance
_geom_bond_site_symmetry_2
Zn1 O5 2.0286(14) .
Zn1 O2 2.0326(16) .
Zn1 O3 2.0465(15) .
Zn1 N1 2.133(2) .
Zn1 N2 2.138(2) .
Zn2 O1 2.0097(14) .
Zn2 O6 2.0326(15) .
Zn2 O7 2.1181(15) .
Zn2 N3 2.136(2) .
Zn2 N4 2.1358(19) .
Zn2 O8 2.2968(15) .
Zn2 C45 2.527(2) .
O8 C45 1.259(2) .
O7 C45 1.258(3) .
C11 C12 1.391(3) .
C11 C16 1.393(3) .
C11 N5 1.424(3) .
O1 C8 1.258(2) .
O4 C1 1.260(3) .
C13 C12 1.367(3) .
C13 C14 1.400(3) .
C13 C17 1.500(3) .
N6 C103 1.326(3) .
N6 C9 1.385(3) .
N6 C4 1.424(3) .
O5 C17 1.265(2) .
C6 C5 1.371(3) .
C6 C7 1.391(3) .
C6 C8 1.501(3) .
C45 C15 1.498(3) 3_676
N1 C40 1.343(3) .
N1 C39 1.346(3) .
O2 C8 1.248(3) .
N4 C27 1.328(3) .
N4 C28 1.343(3) .
N5 C10 1.324(3) .
N5 C101 1.384(3) .
C15 C16 1.386(3) .
C15 C14 1.395(3) .
C15 C45 1.498(3) 3_676
C7 C2 1.393(3) .
O6 C17 1.247(2) .
C4 C3 1.387(3) .
C4 C5 1.398(3) .
N3 C19 1.330(3) .
N3 C23 1.342(3) .
N2 C30 1.324(3) .
N2 C34 1.342(3) .
C1 O3 1.252(3) .
C1 C2 1.501(3) 3_677
C21 C20 1.393(4) .
C21 C22 1.402(3) .
C21 C24 1.460(3) 1_455
C2 C3 1.386(3) .
C2 C1 1.501(3) 3_677
C22 C23 1.330(3) .
C20 C19 1.368(3) .
C40 C41 1.375(3) .
C29 C28 1.351(3) .
C29 C26 1.392(4) .
C38 C39 1.362(4) .
C38 C37 1.385(4) .
C10 N5 1.324(3) 4_575
C35 C36 1.293(4) 1_655
C35 C32 1.486(4) .
C32 C33 1.364(4) .
C32 C31 1.380(4) .
C26 C47 1.385(4) .
C26 C25 1.463(3) .
C9 C9 1.334(5) 4_585
C37 C41 1.384(4) .
C37 C36 1.465(4) .
C27 C47 1.373(4) .
C24 C25 1.321(4) .
C24 C21 1.460(3) 1_655
C30 C31 1.380(4) .
C33 C34 1.367(4) .
C36 C35 1.293(4) 1_455
C101 C101 1.331(5) 4_575
C103 N6 1.326(3) 4_585

loop_
_platon_squeeze_void_nr
_platon_squeeze_void_average_x
_platon_squeeze_void_average_y
_platon_squeeze_void_average_z
_platon_squeeze_void_volume
_platon_squeeze_void_count_electrons
1 -0.004 -0.001 0.003 4588.0 669.4
